data_7056292
loop_
_publ_author_name
'Konarev, Dmitri V.'
'Faraonov, Maxim A.'
'Kuz`min, Alexey V.'
'Khasanov, Salavat S.'
'Nakano, Yoshiaki'
'Norko, Semen I.'
'Otsuka, Akihiro'
'Yamochi, Hideki'
'Saito, Gunzi'
'Lyubovskaya, Rimma N.'
'Batov, Mikhail S.'

_publ_section_title
;
 Crystalline salts of metal phthalocyanine radical anions
 [M{Pc(&#x2022;3-)}](&#x2022;-) (M = Cu(II), Pb(II), V(IV)O, Sn(IV)Cl2)
 with cryptand(Na+) cations: structure, optical and magnetic properties
;
_journal_name_full 'New J. Chem.'
_journal_paper_doi 10.1039/C7NJ00530J
_journal_year 2017
_chemical_compound_source no
_chemical_formula_moiety 'C32 H16 Cu N8, C18 H36 N2 Na O6, C6 H4 Cl2'
_chemical_formula_sum 'C56 H56 Cl2 Cu N10 Na O6'
_chemical_formula_weight 1122.53
_chemical_melting_point ?
_chemical_name_common no
_chemical_name_systematic 'copper phthalocyanine salt with cryptand[2,2,2] sodium cations, dichlorobenzene solvate'
_chemical_properties_physical ', Air-sensitive,Moisture-sensitive'
_space_group_crystal_system triclinic
_space_group_IT_number 2
_space_group_name_Hall '-P 1'
_space_group_name_H-M_alt 'P -1'
_symmetry_space_group_name_Hall '-P 1'
_symmetry_space_group_name_H-M 'P -1'
_atom_sites_solution_hydrogens geom
_atom_sites_solution_primary direct
_atom_sites_solution_secondary difmap
_audit_creation_method SHELXL-2013
_audit_update_record
;
2017-01-21 deposited with the CCDC.
2017-06-06 downloaded from the CCDC.
;
_cell_angle_alpha 81.244(5)
_cell_angle_beta 72.634(5)
_cell_angle_gamma 64.528(7)
_cell_formula_units_Z 2
_cell_length_a 12.5241(8)
_cell_length_b 12.6333(10)
_cell_length_c 19.1273(10)
_cell_measurement_reflns_used 4342
_cell_measurement_temperature 120(2)
_cell_measurement_theta_max 26.7380
_cell_measurement_theta_min 1.8630
_cell_volume 2606.6(3)
_computing_cell_refinement 'CrysAlisPro 1.171.38.41 (Rigaku OD, 2015)'
_computing_data_collection 'CrysAlisPro 1.171.38.41 (Rigaku OD, 2015)'
_computing_data_reduction 'CrysAlisPro 1.171.38.41 (Rigaku OD, 2015)'
_computing_molecular_graphics WinGx
_computing_publication_material WinGx
_computing_structure_refinement 'SHELXL-2013 (Sheldrick, 2013)'
_computing_structure_solution 'SHELXL-2013 (Sheldrick, 2013)'
_diffrn_ambient_environment N~2~
_diffrn_ambient_temperature 120(2)
_diffrn_detector 'CCD plate'
_diffrn_detector_area_resol_mean 5.2283
_diffrn_detector_type AtlasS2
_diffrn_measured_fraction_theta_full 0.993
_diffrn_measured_fraction_theta_max 0.847
_diffrn_measurement_device 'four-circle diffractometer'
_diffrn_measurement_device_type 'Xcalibur, AtlasS2, Gemini'
_diffrn_measurement_method '\w scans'
_diffrn_radiation_monochromator graphite
_diffrn_radiation_probe x-ray
_diffrn_radiation_type 'Mo K\a'
_diffrn_radiation_wavelength 0.71073
_diffrn_reflns_av_R_equivalents 0.0450
_diffrn_reflns_av_unetI/netI 0.1040
_diffrn_reflns_Laue_measured_fraction_full 0.993
_diffrn_reflns_Laue_measured_fraction_max 0.847
_diffrn_reflns_limit_h_max 15
_diffrn_reflns_limit_h_min -16
_diffrn_reflns_limit_k_max 17
_diffrn_reflns_limit_k_min -16
_diffrn_reflns_limit_l_max 25
_diffrn_reflns_limit_l_min -22
_diffrn_reflns_number 21481
_diffrn_reflns_point_group_measured_fraction_full 0.993
_diffrn_reflns_point_group_measured_fraction_max 0.847
_diffrn_reflns_theta_full 26.000
_diffrn_reflns_theta_max 29.089
_diffrn_reflns_theta_min 1.866
_diffrn_source 'fine-focus sealed X-ray tube'
_diffrn_source_type 'Enhance (Mo) X-ray Source'
_exptl_absorpt_coefficient_mu 0.592
_exptl_absorpt_correction_T_max 0.987
_exptl_absorpt_correction_T_min 0.908
_exptl_absorpt_correction_type analytical
_exptl_absorpt_process_details
;
CrysAlisPro 1.171.38.41 (Rigaku Oxford Diffraction, 2015)
Analytical numeric absorption correction using a multifaceted crystal
            model based on expressions derived by R.C. Clark & J.S. Reid.
(Clark, R. C. & Reid, J. S. (1995). Acta Cryst. A51, 887-897)
Empirical absorption correction using spherical harmonics,
 implemented in SCALE3 ABSPACK scaling algorithm.
;
_exptl_crystal_colour black
_exptl_crystal_density_diffrn 1.430
_exptl_crystal_description block
_exptl_crystal_F_000 1168
_exptl_crystal_preparation ', Magnetic properties'
_exptl_crystal_recrystallization_method 'Re-crystallisation from solvent: o-dichlorobenzene'
_exptl_crystal_size_max 0.325
_exptl_crystal_size_mid 0.160
_exptl_crystal_size_min 0.024
_refine_diff_density_max 0.701
_refine_diff_density_min -0.637
_refine_diff_density_rms 0.076
_refine_ls_extinction_method none
_refine_ls_goodness_of_fit_ref 1.021
_refine_ls_hydrogen_treatment constr
_refine_ls_matrix_type full
_refine_ls_number_parameters 688
_refine_ls_number_reflns 11830
_refine_ls_number_restraints 0
_refine_ls_restrained_S_all 1.021
_refine_ls_R_factor_all 0.1077
_refine_ls_R_factor_gt 0.0570
_refine_ls_shift/su_max 0.000
_refine_ls_shift/su_mean 0.000
_refine_ls_structure_factor_coef Fsqd
_refine_ls_weighting_details
;
 w=1/[\s^2^(Fo^2^)+(0.0260P)^2^+0.2590P]
 where P=(Fo^2^+2Fc^2^)/3
;
_refine_ls_weighting_scheme calc
_refine_ls_wR_factor_gt 0.0880
_refine_ls_wR_factor_ref 0.1048
_reflns_Friedel_coverage 0.000
_reflns_number_gt 7575
_reflns_number_total 11830
_reflns_threshold_expression 'I > 2\s(I)'
_cod_data_source_file c7nj00530j2.cif
_cod_data_source_block CuPccrypt222Na
_cod_depositor_comments
;
The following automatic conversions were performed:

'_chemical_melting_point' value 'not measured' was changed to '?' -
the value is undefined or not given.

Automatic conversion script
Id: cif_fix_values 4973 2017-02-22 13:04:09Z antanas 
;
_cod_database_code 7056292
_shelx_space_group_comment
;
The symmetry employed for this shelxl refinement is uniquely defined
by the following loop, which should always be used as a source of
symmetry information in preference to the above space-group names.
They are only intended as comments.
;
_shelx_estimated_absorpt_t_min 0.831
_shelx_estimated_absorpt_t_max 0.986
_oxdiff_exptl_absorpt_empirical_full_min 0.971
_oxdiff_exptl_absorpt_empirical_full_max 1.129
_oxdiff_exptl_absorpt_empirical_details
;
Empirical correction (ABSPACK) includes:
- Absorption correction using spherical harmonics
- Frame scaling
;
_shelxl_version_number 2013-2

loop_
_space_group_symop_operation_xyz
'x, y, z'
'-x, -y, -z'

loop_
_atom_site_label
_atom_site_type_symbol
_atom_site_fract_x
_atom_site_fract_y
_atom_site_fract_z
_atom_site_U_iso_or_equiv
_atom_site_adp_type
_atom_site_occupancy
_atom_site_site_symmetry_order
_atom_site_calc_flag
_atom_site_refinement_flags_posn
_atom_site_refinement_flags_adp
_atom_site_refinement_flags_occupancy
Cu1 Cu 0.0000 0.0000 0.0000 0.01812(13) Uani 1 2 d S . P
N101 N -0.0876(2) 0.1102(2) 0.08020(13) 0.0183(6) Uani 1 1 d . . .
N102 N -0.1364(2) -0.0205(2) 0.17999(14) 0.0205(6) Uani 1 1 d . . .
C109 C -0.0863(3) -0.1143(3) 0.13980(17) 0.0203(7) Uani 1 1 d . . .
C111 C -0.0234(3) -0.3063(3) 0.11363(17) 0.0197(7) Uani 1 1 d . . .
N104 N 0.0725(2) -0.2886(2) -0.01630(14) 0.0211(6) Uani 1 1 d . . .
N103 N -0.0283(2) -0.1245(2) 0.06565(13) 0.0183(6) Uani 1 1 d . . .
C110 C -0.0828(3) -0.2279(3) 0.17056(17) 0.0211(7) Uani 1 1 d . . .
C104 C -0.1365(2) 0.0834(3) 0.15189(16) 0.0189(7) Uani 1 1 d . . .
C112 C 0.0116(3) -0.2400(3) 0.04755(17) 0.0196(7) Uani 1 1 d . . .
C101 C -0.1071(2) 0.2266(3) 0.07569(17) 0.0196(7) Uani 1 1 d . . .
C116 C -0.0010(3) -0.4245(3) 0.12620(18) 0.0277(8) Uani 1 1 d . . .
H116 H 0.0386 -0.4780 0.0872 0.033 Uiso 1 1 calc R U .
C114 C -0.0996(3) -0.3820(3) 0.25484(19) 0.0320(9) Uani 1 1 d . . .
H114 H -0.1252 -0.4098 0.3032 0.038 Uiso 1 1 calc R U .
C102 C -0.1689(3) 0.2760(3) 0.14734(17) 0.0204(7) Uani 1 1 d . . .
C108 C -0.2440(3) 0.2044(3) 0.26958(17) 0.0244(7) Uani 1 1 d . . .
H108 H -0.2567 0.1432 0.3016 0.029 Uiso 1 1 calc R U .
C107 C -0.2807(3) 0.3138(3) 0.29573(18) 0.0273(8) Uani 1 1 d . . .
H107 H -0.3205 0.3290 0.3461 0.033 Uiso 1 1 calc R U .
C103 C -0.1879(3) 0.1856(3) 0.19514(17) 0.0201(7) Uani 1 1 d . . .
C106 C -0.2592(3) 0.4031(3) 0.24802(18) 0.0277(8) Uani 1 1 d . . .
H106 H -0.2828 0.4772 0.2674 0.033 Uiso 1 1 calc R U .
C105 C -0.2052(3) 0.3864(3) 0.17416(18) 0.0248(8) Uani 1 1 d . . .
H105 H -0.1929 0.4481 0.1424 0.030 Uiso 1 1 calc R U .
C115 C -0.0387(3) -0.4612(3) 0.19772(19) 0.0316(9) Uani 1 1 d . . .
H115 H -0.0228 -0.5417 0.2082 0.038 Uiso 1 1 calc R U .
C113 C -0.1235(3) -0.2641(3) 0.24246(18) 0.0283(8) Uani 1 1 d . . .
H113 H -0.1657 -0.2102 0.2812 0.034 Uiso 1 1 calc R U .
Cu2 Cu 0.0000 0.0000 0.5000 0.02073(14) Uani 1 2 d S . P
N203 N -0.1334(2) -0.0128(2) 0.47450(13) 0.0212(6) Uani 1 1 d . . .
N201 N -0.0886(2) 0.1696(2) 0.50323(13) 0.0206(6) Uani 1 1 d . . .
N204 N -0.0549(2) -0.2233(2) 0.46238(13) 0.0212(6) Uani 1 1 d . . .
C209 C -0.2396(3) 0.0804(3) 0.46410(16) 0.0213(7) Uani 1 1 d . . .
C203 C -0.2320(3) 0.3554(3) 0.49141(16) 0.0221(7) Uani 1 1 d . . .
N202 N -0.2721(2) 0.1922(2) 0.46994(13) 0.0234(6) Uani 1 1 d . . .
C205 C -0.1444(3) 0.4748(3) 0.52276(17) 0.0250(7) Uani 1 1 d . . .
H205 H -0.0810 0.4816 0.5368 0.030 Uiso 1 1 calc R U .
C213 C -0.4258(3) 0.0920(3) 0.42383(16) 0.0248(7) Uani 1 1 d . . .
H213 H -0.4694 0.1748 0.4261 0.030 Uiso 1 1 calc R U .
C204 C -0.2004(3) 0.2336(3) 0.48743(16) 0.0227(7) Uani 1 1 d . . .
C212 C -0.1367(3) -0.1150(3) 0.45955(16) 0.0220(7) Uani 1 1 d . . .
C208 C -0.3338(3) 0.4568(3) 0.48081(18) 0.0289(8) Uani 1 1 d . . .
H208 H -0.3977 0.4509 0.4668 0.035 Uiso 1 1 calc R U .
C201 C -0.0497(3) 0.2482(3) 0.51853(16) 0.0212(7) Uani 1 1 d . . .
C211 C -0.2504(3) -0.0859(3) 0.43867(16) 0.0214(7) Uani 1 1 d . . .
C202 C -0.1373(3) 0.3651(3) 0.51204(16) 0.0211(7) Uani 1 1 d . . .
C215 C -0.4068(3) -0.0989(3) 0.39944(17) 0.0277(8) Uani 1 1 d . . .
H215 H -0.4406 -0.1439 0.3850 0.033 Uiso 1 1 calc R U .
C216 C -0.2952(3) -0.1558(3) 0.41722(16) 0.0259(8) Uani 1 1 d . . .
H216 H -0.2516 -0.2386 0.4148 0.031 Uiso 1 1 calc R U .
C210 C -0.3132(3) 0.0344(3) 0.44210(16) 0.0224(7) Uani 1 1 d . . .
C207 C -0.3392(3) 0.5640(3) 0.49111(18) 0.0337(9) Uani 1 1 d . . .
H207 H -0.4072 0.6331 0.4837 0.040 Uiso 1 1 calc R U .
C214 C -0.4705(3) 0.0225(3) 0.40229(17) 0.0277(8) Uani 1 1 d . . .
H214 H -0.5461 0.0585 0.3892 0.033 Uiso 1 1 calc R U .
C206 C -0.2449(3) 0.5732(3) 0.51267(18) 0.0327(8) Uani 1 1 d . . .
H206 H -0.2510 0.6484 0.5203 0.039 Uiso 1 1 calc R U .
Na3 Na 0.32288(10) 0.12920(10) 0.19946(6) 0.0206(3) Uani 1 1 d . . .
O301 O 0.12025(17) 0.25981(17) 0.27847(11) 0.0230(5) Uani 1 1 d . . .
O304 O 0.24178(17) 0.29488(17) 0.10691(11) 0.0228(5) Uani 1 1 d . . .
O303 O 0.26641(17) 0.06558(18) 0.10572(11) 0.0244(5) Uani 1 1 d . . .
O302 O 0.34768(18) 0.22968(18) 0.29055(11) 0.0251(5) Uani 1 1 d . . .
O305 O 0.42093(18) -0.05316(18) 0.27737(12) 0.0269(5) Uani 1 1 d . . .
O306 O 0.53022(18) -0.01380(19) 0.13322(12) 0.0290(5) Uani 1 1 d . . .
N301 N 0.1723(2) 0.0160(2) 0.26242(14) 0.0221(6) Uani 1 1 d . . .
N302 N 0.4762(2) 0.2380(2) 0.13603(14) 0.0232(6) Uani 1 1 d . . .
C310 C 0.2360(3) 0.2493(3) 0.04503(17) 0.0274(8) Uani 1 1 d . . .
H31A H 0.3191 0.2116 0.0121 0.033 Uiso 1 1 calc R U .
H31B H 0.1844 0.3132 0.0172 0.033 Uiso 1 1 calc R U .
C311 C 0.2995(3) 0.3747(3) 0.08918(17) 0.0261(8) Uani 1 1 d . . .
H31C H 0.2686 0.4276 0.1306 0.031 Uiso 1 1 calc R U .
H31D H 0.2774 0.4234 0.0458 0.031 Uiso 1 1 calc R U .
C304 C 0.2394(3) 0.3328(3) 0.31342(18) 0.0330(8) Uani 1 1 d . . .
H30A H 0.2274 0.3901 0.2719 0.040 Uiso 1 1 calc R U .
H30B H 0.2461 0.3696 0.3531 0.040 Uiso 1 1 calc R U .
C312 C 0.4379(3) 0.3123(3) 0.07320(17) 0.0263(8) Uani 1 1 d . . .
H31E H 0.4696 0.2630 0.0299 0.032 Uiso 1 1 calc R U .
H31F H 0.4738 0.3711 0.0615 0.032 Uiso 1 1 calc R U .
C313 C 0.2417(3) -0.0967(3) 0.29548(18) 0.0273(8) Uani 1 1 d . . .
H31G H 0.2866 -0.1567 0.2573 0.033 Uiso 1 1 calc R U .
H31H H 0.1838 -0.1226 0.3336 0.033 Uiso 1 1 calc R U .
C309 C 0.1819(3) 0.1616(3) 0.07330(17) 0.0266(8) Uani 1 1 d . . .
H30C H 0.1027 0.1974 0.1102 0.032 Uiso 1 1 calc R U .
H30D H 0.1672 0.1341 0.0327 0.032 Uiso 1 1 calc R U .
C316 C 0.5996(3) -0.0973(3) 0.17943(18) 0.0307(8) Uani 1 1 d . . .
H31I H 0.6301 -0.0589 0.2056 0.037 Uiso 1 1 calc R U .
H31J H 0.6708 -0.1607 0.1498 0.037 Uiso 1 1 calc R U .
C308 C 0.2287(3) -0.0282(3) 0.13127(18) 0.0297(8) Uani 1 1 d . . .
H30E H 0.3008 -0.1001 0.1375 0.036 Uiso 1 1 calc R U .
H30F H 0.1973 -0.0433 0.0938 0.036 Uiso 1 1 calc R U .
C302 C 0.0249(3) 0.2190(3) 0.29572(18) 0.0277(8) Uani 1 1 d . . .
H30G H -0.0069 0.2306 0.2523 0.033 Uiso 1 1 calc R U .
H30H H -0.0434 0.2658 0.3358 0.033 Uiso 1 1 calc R U .
C314 C 0.3322(3) -0.0875(3) 0.32957(18) 0.0294(8) Uani 1 1 d . . .
H31K H 0.2868 -0.0295 0.3689 0.035 Uiso 1 1 calc R U .
H31L H 0.3749 -0.1644 0.3522 0.035 Uiso 1 1 calc R U .
C305 C 0.4571(3) 0.2498(3) 0.26688(17) 0.0286(8) Uani 1 1 d . . .
H30I H 0.5286 0.1738 0.2659 0.034 Uiso 1 1 calc R U .
H30J H 0.4558 0.2995 0.3027 0.034 Uiso 1 1 calc R U .
C301 C 0.0700(3) 0.0903(3) 0.31898(18) 0.0275(8) Uani 1 1 d . . .
H30K H 0.0964 0.0798 0.3644 0.033 Uiso 1 1 calc R U .
H30L H 0.0018 0.0653 0.3299 0.033 Uiso 1 1 calc R U .
C303 C 0.1334(3) 0.2983(3) 0.34023(17) 0.0311(8) Uani 1 1 d . . .
H30M H 0.1494 0.2344 0.3779 0.037 Uiso 1 1 calc R U .
H30N H 0.0578 0.3660 0.3621 0.037 Uiso 1 1 calc R U .
C317 C 0.5977(3) 0.0431(3) 0.08039(18) 0.0352(9) Uani 1 1 d . . .
H31M H 0.5608 0.0718 0.0384 0.042 Uiso 1 1 calc R U .
H31N H 0.6830 -0.0146 0.0619 0.042 Uiso 1 1 calc R U .
C318 C 0.5993(3) 0.1447(3) 0.11168(18) 0.0300(8) Uani 1 1 d . . .
H31O H 0.6360 0.1160 0.1538 0.036 Uiso 1 1 calc R U .
H31P H 0.6515 0.1775 0.0740 0.036 Uiso 1 1 calc R U .
C315 C 0.5172(3) -0.1464(3) 0.23295(19) 0.0309(8) Uani 1 1 d . . .
H31Q H 0.4828 -0.1806 0.2067 0.037 Uiso 1 1 calc R U .
H31R H 0.5635 -0.2089 0.2639 0.037 Uiso 1 1 calc R U .
C307 C 0.1309(3) -0.0033(3) 0.20281(18) 0.0277(8) Uani 1 1 d . . .
H30O H 0.0578 0.0671 0.1963 0.033 Uiso 1 1 calc R U .
H30P H 0.1068 -0.0703 0.2167 0.033 Uiso 1 1 calc R U .
C306 C 0.4721(3) 0.3089(3) 0.19184(17) 0.0277(8) Uani 1 1 d . . .
H30Q H 0.4028 0.3867 0.1932 0.033 Uiso 1 1 calc R U .
H30R H 0.5487 0.3212 0.1784 0.033 Uiso 1 1 calc R U .
Cl1 Cl 0.29452(7) 0.67448(8) 0.07416(5) 0.0331(2) Uani 1 1 d . . .
Cl2 Cl 0.54668(7) 0.60657(9) 0.11168(5) 0.0418(3) Uani 1 1 d . . .
C404 C 0.3214(3) 0.5973(3) 0.30778(18) 0.0264(8) Uani 1 1 d . . .
H404 H 0.3269 0.5795 0.3570 0.032 Uiso 1 1 calc R U .
C402 C 0.4167(3) 0.6155(3) 0.18004(17) 0.0242(7) Uani 1 1 d . . .
C406 C 0.2034(3) 0.6534(3) 0.21964(18) 0.0262(8) Uani 1 1 d . . .
H406 H 0.1276 0.6748 0.2085 0.031 Uiso 1 1 calc R U .
C401 C 0.3066(3) 0.6457(3) 0.16348(17) 0.0234(7) Uani 1 1 d . . .
C403 C 0.4238(3) 0.5905(3) 0.25220(18) 0.0256(8) Uani 1 1 d . . .
H403 H 0.4997 0.5687 0.2633 0.031 Uiso 1 1 calc R U .
C405 C 0.2102(3) 0.6302(3) 0.29146(18) 0.0269(8) Uani 1 1 d . . .
H405 H 0.1389 0.6367 0.3297 0.032 Uiso 1 1 calc R U .

loop_
_atom_site_aniso_label
_atom_site_aniso_U_11
_atom_site_aniso_U_22
_atom_site_aniso_U_33
_atom_site_aniso_U_23
_atom_site_aniso_U_13
_atom_site_aniso_U_12
Cu1 0.0148(3) 0.0229(3) 0.0179(3) 0.0027(2) -0.0058(2) -0.0089(2)
N101 0.0146(13) 0.0236(15) 0.0182(15) -0.0013(11) -0.0057(12) -0.0078(12)
N102 0.0134(13) 0.0249(16) 0.0231(16) 0.0028(12) -0.0071(12) -0.0073(12)
C109 0.0144(16) 0.0288(19) 0.0205(19) 0.0036(15) -0.0081(14) -0.0103(15)
C111 0.0126(15) 0.0234(18) 0.0223(19) 0.0049(14) -0.0064(14) -0.0073(14)
N104 0.0166(14) 0.0259(16) 0.0211(16) 0.0035(12) -0.0078(12) -0.0084(12)
N103 0.0145(13) 0.0213(15) 0.0195(16) 0.0026(11) -0.0067(12) -0.0072(11)
C110 0.0138(16) 0.0239(19) 0.024(2) 0.0054(15) -0.0066(14) -0.0072(14)
C104 0.0137(16) 0.0277(19) 0.0162(18) 0.0032(14) -0.0055(14) -0.0095(14)
C112 0.0143(16) 0.0238(18) 0.0228(19) 0.0034(14) -0.0104(15) -0.0074(14)
C101 0.0107(15) 0.0267(19) 0.0220(19) 0.0005(14) -0.0078(14) -0.0064(14)
C116 0.0218(18) 0.029(2) 0.030(2) 0.0023(16) -0.0070(16) -0.0094(16)
C114 0.031(2) 0.038(2) 0.025(2) 0.0145(17) -0.0066(17) -0.0184(18)
C102 0.0121(15) 0.0281(19) 0.0203(19) 0.0015(14) -0.0064(14) -0.0069(14)
C108 0.0166(17) 0.033(2) 0.023(2) 0.0023(15) -0.0065(15) -0.0093(15)
C107 0.0143(16) 0.041(2) 0.021(2) -0.0065(16) -0.0012(14) -0.0066(16)
C103 0.0109(15) 0.0264(19) 0.0229(19) 0.0009(14) -0.0070(14) -0.0062(14)
C106 0.0218(18) 0.028(2) 0.031(2) -0.0065(16) -0.0101(16) -0.0042(15)
C105 0.0159(17) 0.0244(19) 0.030(2) 0.0016(15) -0.0088(15) -0.0036(15)
C115 0.029(2) 0.028(2) 0.037(2) 0.0102(17) -0.0101(18) -0.0142(17)
C113 0.0206(17) 0.034(2) 0.028(2) 0.0043(16) -0.0054(16) -0.0112(16)
Cu2 0.0177(3) 0.0250(3) 0.0185(3) -0.0015(2) -0.0053(2) -0.0072(2)
N203 0.0186(14) 0.0256(16) 0.0189(15) -0.0016(12) -0.0058(12) -0.0075(12)
N201 0.0179(14) 0.0229(15) 0.0180(15) -0.0025(11) -0.0047(12) -0.0050(12)
N204 0.0214(14) 0.0263(16) 0.0146(15) -0.0010(11) -0.0020(12) -0.0102(12)
C209 0.0167(16) 0.029(2) 0.0144(18) 0.0009(14) -0.0019(14) -0.0078(15)
C203 0.0227(17) 0.0240(19) 0.0151(18) -0.0015(14) -0.0014(14) -0.0074(15)
N202 0.0219(14) 0.0294(17) 0.0180(16) -0.0004(12) -0.0056(12) -0.0094(13)
C205 0.0262(18) 0.028(2) 0.0197(19) 0.0008(15) -0.0035(15) -0.0125(16)
C213 0.0228(17) 0.030(2) 0.0198(19) 0.0031(15) -0.0054(15) -0.0099(16)
C204 0.0200(17) 0.0265(19) 0.0173(18) -0.0020(14) -0.0040(14) -0.0058(15)
C212 0.0218(17) 0.030(2) 0.0150(18) 0.0020(14) -0.0030(14) -0.0130(16)
C208 0.0238(18) 0.028(2) 0.031(2) -0.0048(16) -0.0107(16) -0.0034(16)
C201 0.0181(16) 0.030(2) 0.0148(18) -0.0034(14) -0.0008(14) -0.0109(15)
C211 0.0189(16) 0.029(2) 0.0151(18) 0.0033(14) -0.0030(14) -0.0113(15)
C202 0.0210(17) 0.0246(19) 0.0143(18) -0.0006(14) -0.0014(14) -0.0085(15)
C215 0.0289(19) 0.042(2) 0.0199(19) 0.0017(15) -0.0099(16) -0.0195(17)
C216 0.0312(19) 0.030(2) 0.0200(19) 0.0036(15) -0.0098(16) -0.0155(16)
C210 0.0212(17) 0.033(2) 0.0141(18) 0.0037(14) -0.0048(14) -0.0131(16)
C207 0.031(2) 0.025(2) 0.034(2) -0.0010(16) -0.0120(18) 0.0006(16)
C214 0.0231(18) 0.039(2) 0.025(2) 0.0060(16) -0.0121(16) -0.0145(17)
C206 0.045(2) 0.023(2) 0.030(2) 0.0010(16) -0.0135(18) -0.0118(17)
Na3 0.0160(6) 0.0267(7) 0.0197(7) -0.0028(5) -0.0047(5) -0.0085(5)
O301 0.0230(12) 0.0271(13) 0.0164(13) -0.0018(10) -0.0003(10) -0.0108(10)
O304 0.0222(12) 0.0315(13) 0.0168(13) -0.0004(10) -0.0059(10) -0.0125(10)
O303 0.0177(11) 0.0274(13) 0.0274(14) -0.0038(10) -0.0103(10) -0.0048(10)
O302 0.0258(12) 0.0293(13) 0.0249(14) 0.0016(10) -0.0069(11) -0.0162(11)
O305 0.0229(12) 0.0273(13) 0.0319(15) -0.0035(11) -0.0085(11) -0.0097(11)
O306 0.0191(12) 0.0341(14) 0.0313(15) -0.0014(11) -0.0111(11) -0.0055(11)
N301 0.0187(14) 0.0233(15) 0.0251(17) 0.0015(12) -0.0087(13) -0.0081(12)
N302 0.0170(14) 0.0306(16) 0.0209(16) 0.0037(12) -0.0062(12) -0.0095(13)
C310 0.0223(18) 0.038(2) 0.020(2) -0.0010(15) -0.0086(15) -0.0088(16)
C311 0.0247(18) 0.030(2) 0.025(2) 0.0043(15) -0.0089(16) -0.0126(16)
C304 0.040(2) 0.036(2) 0.028(2) -0.0078(17) -0.0064(18) -0.0195(19)
C312 0.0208(17) 0.034(2) 0.023(2) 0.0073(15) -0.0067(15) -0.0122(16)
C313 0.0217(17) 0.027(2) 0.034(2) 0.0054(16) -0.0098(16) -0.0114(15)
C309 0.0198(17) 0.033(2) 0.024(2) -0.0046(15) -0.0103(15) -0.0036(15)
C316 0.0202(18) 0.031(2) 0.035(2) -0.0035(16) -0.0094(17) -0.0024(16)
C308 0.0296(19) 0.025(2) 0.038(2) -0.0051(16) -0.0193(18) -0.0063(16)
C302 0.0163(16) 0.033(2) 0.030(2) -0.0007(16) -0.0015(15) -0.0097(15)
C314 0.0277(19) 0.028(2) 0.028(2) 0.0012(16) -0.0105(17) -0.0063(16)
C305 0.0295(19) 0.035(2) 0.029(2) 0.0016(16) -0.0138(17) -0.0177(17)
C301 0.0196(17) 0.034(2) 0.028(2) 0.0060(16) -0.0039(16) -0.0143(16)
C303 0.033(2) 0.036(2) 0.019(2) -0.0061(16) 0.0013(16) -0.0128(17)
C317 0.0189(18) 0.043(2) 0.028(2) 0.0003(17) -0.0008(16) -0.0015(17)
C318 0.0169(17) 0.040(2) 0.027(2) 0.0053(16) -0.0038(15) -0.0096(16)
C315 0.0274(19) 0.026(2) 0.042(2) 0.0011(17) -0.0165(18) -0.0095(17)
C307 0.0246(18) 0.028(2) 0.038(2) 0.0015(16) -0.0150(17) -0.0131(16)
C306 0.0290(19) 0.032(2) 0.032(2) 0.0094(16) -0.0161(17) -0.0188(16)
Cl1 0.0324(5) 0.0439(6) 0.0263(5) 0.0078(4) -0.0140(4) -0.0173(4)
Cl2 0.0220(5) 0.0662(7) 0.0286(5) 0.0117(5) -0.0053(4) -0.0152(5)
C404 0.0319(19) 0.0248(19) 0.021(2) 0.0047(15) -0.0079(16) -0.0116(16)
C402 0.0178(16) 0.0248(19) 0.025(2) 0.0052(15) -0.0042(15) -0.0071(14)
C406 0.0235(18) 0.027(2) 0.031(2) 0.0034(16) -0.0099(16) -0.0129(16)
C401 0.0271(18) 0.0209(18) 0.023(2) 0.0048(14) -0.0100(16) -0.0096(15)
C403 0.0182(17) 0.0274(19) 0.032(2) 0.0023(15) -0.0103(16) -0.0082(15)
C405 0.0262(18) 0.0246(19) 0.030(2) -0.0002(15) -0.0015(16) -0.0149(16)

loop_
_atom_type_symbol
_atom_type_description
_atom_type_scat_dispersion_real
_atom_type_scat_dispersion_imag
_atom_type_scat_source
C C 0.0033 0.0016 'International Tables Vol C Tables 4.2.6.8 and 6.1.1.4'
H H 0.0000 0.0000 'International Tables Vol C Tables 4.2.6.8 and 6.1.1.4'
N N 0.0061 0.0033 'International Tables Vol C Tables 4.2.6.8 and 6.1.1.4'
O O 0.0106 0.0060 'International Tables Vol C Tables 4.2.6.8 and 6.1.1.4'
Cu Cu 0.3201 1.2651 'International Tables Vol C Tables 4.2.6.8 and 6.1.1.4'
Na Na 0.0362 0.0249 'International Tables Vol C Tables 4.2.6.8 and 6.1.1.4'
Cl Cl 0.1484 0.1585 'International Tables Vol C Tables 4.2.6.8 and 6.1.1.4'

loop_
_geom_angle_atom_site_label_1
_geom_angle_atom_site_label_2
_geom_angle_atom_site_label_3
_geom_angle
_geom_angle_site_symmetry_1
_geom_angle_site_symmetry_3
N103 Cu1 N103 180.0 2 .
N103 Cu1 N101 89.70(10) 2 .
N103 Cu1 N101 90.30(10) . .
N103 Cu1 N101 90.30(10) 2 2
N103 Cu1 N101 89.70(10) . 2
N101 Cu1 N101 180.0 . 2
C101 N101 C104 108.1(3) . .
C101 N101 Cu1 126.1(2) . .
C104 N101 Cu1 125.8(2) . .
C109 N102 C104 122.3(3) . .
N102 C109 N103 128.4(3) . .
N102 C109 C110 122.4(3) . .
N103 C109 C110 109.2(3) . .
C110 C111 C116 121.2(3) . .
C110 C111 C112 106.5(3) . .
C116 C111 C112 132.1(3) . .
C112 N104 C101 121.5(3) . 2
C109 N103 C112 108.0(2) . .
C109 N103 Cu1 125.6(2) . .
C112 N103 Cu1 126.2(2) . .
C111 C110 C113 121.4(3) . .
C111 C110 C109 107.4(3) . .
C113 C110 C109 131.2(3) . .
N102 C104 N101 127.5(3) . .
N102 C104 C103 123.1(3) . .
N101 C104 C103 109.4(3) . .
N104 C112 N103 128.5(3) . .
N104 C112 C111 122.6(3) . .
N103 C112 C111 108.9(3) . .
N104 C101 N101 128.0(3) 2 .
N104 C101 C102 122.8(3) 2 .
N101 C101 C102 109.2(3) . .
C115 C116 C111 117.4(3) . .
C115 C116 H116 121.3 . .
C111 C116 H116 121.3 . .
C113 C114 C115 121.4(3) . .
C113 C114 H114 119.3 . .
C115 C114 H114 119.3 . .
C105 C102 C103 120.3(3) . .
C105 C102 C101 133.0(3) . .
C103 C102 C101 106.6(3) . .
C107 C108 C103 118.5(3) . .
C107 C108 H108 120.7 . .
C103 C108 H108 120.7 . .
C108 C107 C106 120.2(3) . .
C108 C107 H107 119.9 . .
C106 C107 H107 119.9 . .
C108 C103 C102 121.0(3) . .
C108 C103 C104 132.3(3) . .
C102 C103 C104 106.7(3) . .
C105 C106 C107 122.0(3) . .
C105 C106 H106 119.0 . .
C107 C106 H106 119.0 . .
C106 C105 C102 117.9(3) . .
C106 C105 H105 121.0 . .
C102 C105 H105 121.0 . .
C116 C115 C114 121.3(3) . .
C116 C115 H115 119.3 . .
C114 C115 H115 119.3 . .
C114 C113 C110 117.1(3) . .
C114 C113 H113 121.4 . .
C110 C113 H113 121.4 . .
N201 Cu2 N201 180.0 . 2_556
N201 Cu2 N203 89.76(9) . 2_556
N201 Cu2 N203 90.24(9) 2_556 2_556
N201 Cu2 N203 90.24(9) . .
N201 Cu2 N203 89.76(9) 2_556 .
N203 Cu2 N203 180.0 2_556 .
C212 N203 C209 107.8(2) . .
C212 N203 Cu2 126.33(19) . .
C209 N203 Cu2 125.8(2) . .
C201 N201 C204 107.5(2) . .
C201 N201 Cu2 126.61(18) . .
C204 N201 Cu2 125.86(19) . .
C212 N204 C201 121.6(3) . 2_556
N202 C209 N203 128.4(2) . .
N202 C209 C210 122.7(3) . .
N203 C209 C210 108.8(3) . .
C208 C203 C202 120.1(3) . .
C208 C203 C204 132.8(3) . .
C202 C203 C204 107.0(3) . .
C209 N202 C204 122.0(2) . .
C206 C205 C202 118.8(3) . .
C206 C205 H205 120.6 . .
C202 C205 H205 120.6 . .
C214 C213 C210 117.0(3) . .
C214 C213 H213 121.5 . .
C210 C213 H213 121.5 . .
N202 C204 N201 127.7(3) . .
N202 C204 C203 122.9(3) . .
N201 C204 C203 109.4(2) . .
N204 C212 N203 128.2(2) . .
N204 C212 C211 122.5(3) . .
N203 C212 C211 109.2(3) . .
C207 C208 C203 118.8(3) . .
C207 C208 H208 120.6 . .
C203 C208 H208 120.6 . .
N204 C201 N201 127.3(3) 2_556 .
N204 C201 C202 122.7(3) 2_556 .
N201 C201 C202 110.0(2) . .
C210 C211 C216 121.9(2) . .
C210 C211 C212 106.4(2) . .
C216 C211 C212 131.7(3) . .
C205 C202 C203 120.4(3) . .
C205 C202 C201 133.4(3) . .
C203 C202 C201 106.1(3) . .
C216 C215 C214 121.6(3) . .
C216 C215 H215 119.2 . .
C214 C215 H215 119.2 . .
C215 C216 C211 116.9(3) . .
C215 C216 H216 121.6 . .
C211 C216 H216 121.6 . .
C211 C210 C213 121.2(3) . .
C211 C210 C209 107.7(2) . .
C213 C210 C209 131.0(3) . .
C208 C207 C206 120.9(3) . .
C208 C207 H207 119.6 . .
C206 C207 H207 119.6 . .
C213 C214 C215 121.4(3) . .
C213 C214 H214 119.3 . .
C215 C214 H214 119.3 . .
C205 C206 C207 121.0(3) . .
C205 C206 H206 119.5 . .
C207 C206 H206 119.5 . .
O303 Na3 O302 169.00(8) . .
O303 Na3 O306 80.07(7) . .
O302 Na3 O306 108.93(7) . .
O303 Na3 O301 103.68(7) . .
O302 Na3 O301 67.97(7) . .
O306 Na3 O301 173.68(8) . .
O303 Na3 O305 107.79(8) . .
O302 Na3 O305 82.14(7) . .
O306 Na3 O305 65.75(7) . .
O301 Na3 O305 108.07(8) . .
O303 Na3 O304 66.93(7) . .
O302 Na3 O304 103.60(7) . .
O306 Na3 O304 107.54(8) . .
O301 Na3 O304 78.70(7) . .
O305 Na3 O304 172.57(9) . .
O303 Na3 N302 110.71(8) . .
O302 Na3 N302 68.37(7) . .
O306 Na3 N302 68.70(8) . .
O301 Na3 N302 113.95(8) . .
O305 Na3 N302 112.13(7) . .
O304 Na3 N302 66.55(7) . .
O303 Na3 N301 69.03(7) . .
O302 Na3 N301 112.10(8) . .
O306 Na3 N301 110.26(8) . .
O301 Na3 N301 67.07(7) . .
O305 Na3 N301 67.14(7) . .
O304 Na3 N301 114.07(7) . .
N302 Na3 N301 178.96(9) . .
C303 O301 C302 113.7(2) . .
C303 O301 Na3 112.09(16) . .
C302 O301 Na3 115.92(18) . .
C310 O304 C311 114.5(2) . .
C310 O304 Na3 111.11(17) . .
C311 O304 Na3 114.53(14) . .
C308 O303 C309 113.5(2) . .
C308 O303 Na3 112.59(16) . .
C309 O303 Na3 112.20(17) . .
C304 O302 C305 113.7(2) . .
C304 O302 Na3 109.87(16) . .
C305 O302 Na3 113.28(18) . .
C315 O305 C314 113.8(2) . .
C315 O305 Na3 111.81(18) . .
C314 O305 Na3 112.62(16) . .
C316 O306 C317 113.5(2) . .
C316 O306 Na3 114.84(19) . .
C317 O306 Na3 112.25(18) . .
C301 N301 C313 110.0(2) . .
C301 N301 C307 112.0(2) . .
C313 N301 C307 110.7(2) . .
C301 N301 Na3 108.49(17) . .
C313 N301 Na3 109.33(16) . .
C307 N301 Na3 106.24(17) . .
C318 N302 C306 110.9(2) . .
C318 N302 C312 110.5(2) . .
C306 N302 C312 110.8(2) . .
C318 N302 Na3 106.50(17) . .
C306 N302 Na3 107.94(18) . .
C312 N302 Na3 110.10(15) . .
O304 C310 C309 107.2(2) . .
O304 C310 H31A 110.3 . .
C309 C310 H31A 110.3 . .
O304 C310 H31B 110.3 . .
C309 C310 H31B 110.3 . .
H31A C310 H31B 108.5 . .
O304 C311 C312 112.3(2) . .
O304 C311 H31C 109.1 . .
C312 C311 H31C 109.1 . .
O304 C311 H31D 109.1 . .
C312 C311 H31D 109.1 . .
H31C C311 H31D 107.9 . .
O302 C304 C303 108.0(3) . .
O302 C304 H30A 110.1 . .
C303 C304 H30A 110.1 . .
O302 C304 H30B 110.1 . .
C303 C304 H30B 110.1 . .
H30A C304 H30B 108.4 . .
N302 C312 C311 111.5(2) . .
N302 C312 H31E 109.3 . .
C311 C312 H31E 109.3 . .
N302 C312 H31F 109.3 . .
C311 C312 H31F 109.3 . .
H31E C312 H31F 108.0 . .
N301 C313 C314 111.9(2) . .
N301 C313 H31G 109.2 . .
C314 C313 H31G 109.2 . .
N301 C313 H31H 109.2 . .
C314 C313 H31H 109.2 . .
H31G C313 H31H 107.9 . .
O303 C309 C310 107.8(2) . .
O303 C309 H30C 110.1 . .
C310 C309 H30C 110.1 . .
O303 C309 H30D 110.1 . .
C310 C309 H30D 110.1 . .
H30C C309 H30D 108.5 . .
O306 C316 C315 107.6(2) . .
O306 C316 H31I 110.2 . .
C315 C316 H31I 110.2 . .
O306 C316 H31J 110.2 . .
C315 C316 H31J 110.2 . .
H31I C316 H31J 108.5 . .
O303 C308 C307 113.0(3) . .
O303 C308 H30E 109.0 . .
C307 C308 H30E 109.0 . .
O303 C308 H30F 109.0 . .
C307 C308 H30F 109.0 . .
H30E C308 H30F 107.8 . .
O301 C302 C301 111.6(2) . .
O301 C302 H30G 109.3 . .
C301 C302 H30G 109.3 . .
O301 C302 H30H 109.3 . .
C301 C302 H30H 109.3 . .
H30G C302 H30H 108.0 . .
O305 C314 C313 112.5(3) . .
O305 C314 H31K 109.1 . .
C313 C314 H31K 109.1 . .
O305 C314 H31L 109.1 . .
C313 C314 H31L 109.1 . .
H31K C314 H31L 107.8 . .
O302 C305 C306 112.8(2) . .
O302 C305 H30I 109.0 . .
C306 C305 H30I 109.0 . .
O302 C305 H30J 109.0 . .
C306 C305 H30J 109.0 . .
H30I C305 H30J 107.8 . .
N301 C301 C302 112.2(3) . .
N301 C301 H30K 109.2 . .
C302 C301 H30K 109.2 . .
N301 C301 H30L 109.2 . .
C302 C301 H30L 109.2 . .
H30K C301 H30L 107.9 . .
O301 C303 C304 106.9(3) . .
O301 C303 H30M 110.3 . .
C304 C303 H30M 110.3 . .
O301 C303 H30N 110.3 . .
C304 C303 H30N 110.3 . .
H30M C303 H30N 108.6 . .
O306 C317 C318 112.4(3) . .
O306 C317 H31M 109.1 . .
C318 C317 H31M 109.1 . .
O306 C317 H31N 109.1 . .
C318 C317 H31N 109.1 . .
H31M C317 H31N 107.9 . .
N302 C318 C317 112.5(2) . .
N302 C318 H31O 109.1 . .
C317 C318 H31O 109.1 . .
N302 C318 H31P 109.1 . .
C317 C318 H31P 109.1 . .
H31O C318 H31P 107.8 . .
O305 C315 C316 107.9(3) . .
O305 C315 H31Q 110.1 . .
C316 C315 H31Q 110.1 . .
O305 C315 H31R 110.1 . .
C316 C315 H31R 110.1 . .
H31Q C315 H31R 108.4 . .
N301 C307 C308 112.3(2) . .
N301 C307 H30O 109.1 . .
C308 C307 H30O 109.1 . .
N301 C307 H30P 109.1 . .
C308 C307 H30P 109.1 . .
H30O C307 H30P 107.9 . .
N302 C306 C305 111.4(2) . .
N302 C306 H30Q 109.3 . .
C305 C306 H30Q 109.3 . .
N302 C306 H30R 109.3 . .
C305 C306 H30R 109.3 . .
H30Q C306 H30R 108.0 . .
C403 C404 C405 119.7(3) . .
C403 C404 H404 120.1 . .
C405 C404 H404 120.1 . .
C401 C402 C403 119.9(3) . .
C401 C402 Cl2 120.8(2) . .
C403 C402 Cl2 119.3(2) . .
C405 C406 C401 120.6(3) . .
C405 C406 H406 119.7 . .
C401 C406 H406 119.7 . .
C402 C401 C406 119.5(3) . .
C402 C401 Cl1 121.4(3) . .
C406 C401 Cl1 119.1(2) . .
C404 C403 C402 120.4(3) . .
C404 C403 H403 119.8 . .
C402 C403 H403 119.8 . .
C406 C405 C404 119.9(3) . .
C406 C405 H405 120.1 . .
C404 C405 H405 120.1 . .

loop_
_geom_bond_atom_site_label_1
_geom_bond_atom_site_label_2
_geom_bond_distance
_geom_bond_site_symmetry_2
Cu1 N103 1.946(2) 2
Cu1 N103 1.946(2) .
Cu1 N101 1.956(3) .
Cu1 N101 1.956(3) 2
N101 C101 1.377(4) .
N101 C104 1.381(3) .
N102 C109 1.318(4) .
N102 C104 1.340(3) .
C109 N103 1.384(4) .
C109 C110 1.453(4) .
C111 C110 1.390(4) .
C111 C116 1.392(4) .
C111 C112 1.468(4) .
N104 C112 1.312(4) .
N104 C101 1.348(4) 2
N103 C112 1.386(4) .
C110 C113 1.397(4) .
C104 C103 1.434(4) .
C101 N104 1.348(4) 2
C101 C102 1.442(4) .
C116 C115 1.385(4) .
C116 H116 0.9500 .
C114 C113 1.385(4) .
C114 C115 1.398(5) .
C114 H114 0.9500 .
C102 C105 1.396(4) .
C102 C103 1.409(4) .
C108 C107 1.378(4) .
C108 C103 1.393(4) .
C108 H108 0.9500 .
C107 C106 1.406(4) .
C107 H107 0.9500 .
C106 C105 1.377(4) .
C106 H106 0.9500 .
C105 H105 0.9500 .
C115 H115 0.9500 .
C113 H113 0.9500 .
Cu2 N201 1.944(2) .
Cu2 N201 1.944(2) 2_556
Cu2 N203 1.949(2) 2_556
Cu2 N203 1.949(2) .
N203 C212 1.383(4) .
N203 C209 1.390(3) .
N201 C201 1.377(3) .
N201 C204 1.383(3) .
N204 C212 1.315(4) .
N204 C201 1.358(3) 2_556
C209 N202 1.304(4) .
C209 C210 1.460(4) .
C203 C208 1.407(4) .
C203 C202 1.413(4) .
C203 C204 1.423(4) .
N202 C204 1.353(3) .
C205 C206 1.375(4) .
C205 C202 1.393(4) .
C205 H205 0.9500 .
C213 C214 1.387(4) .
C213 C210 1.405(4) .
C213 H213 0.9500 .
C212 C211 1.473(4) .
C208 C207 1.368(4) .
C208 H208 0.9500 .
C201 N204 1.358(3) 2_556
C201 C202 1.426(4) .
C211 C210 1.380(4) .
C211 C216 1.392(4) .
C215 C216 1.390(4) .
C215 C214 1.392(4) .
C215 H215 0.9500 .
C216 H216 0.9500 .
C207 C206 1.416(4) .
C207 H207 0.9500 .
C214 H214 0.9500 .
C206 H206 0.9500 .
Na3 O303 2.459(2) .
Na3 O302 2.466(2) .
Na3 O306 2.512(2) .
Na3 O301 2.513(2) .
Na3 O305 2.579(2) .
Na3 O304 2.581(2) .
Na3 N302 2.724(3) .
Na3 N301 2.737(3) .
O301 C303 1.421(3) .
O301 C302 1.430(3) .
O304 C310 1.425(3) .
O304 C311 1.426(3) .
O303 C308 1.425(3) .
O303 C309 1.426(3) .
O302 C304 1.424(4) .
O302 C305 1.429(3) .
O305 C315 1.426(4) .
O305 C314 1.429(3) .
O306 C316 1.426(3) .
O306 C317 1.429(4) .
N301 C301 1.463(4) .
N301 C313 1.474(3) .
N301 C307 1.474(3) .
N302 C318 1.469(4) .
N302 C306 1.470(4) .
N302 C312 1.472(3) .
C310 C309 1.492(4) .
C310 H31A 0.9900 .
C310 H31B 0.9900 .
C311 C312 1.517(4) .
C311 H31C 0.9900 .
C311 H31D 0.9900 .
C304 C303 1.495(4) .
C304 H30A 0.9900 .
C304 H30B 0.9900 .
C312 H31E 0.9900 .
C312 H31F 0.9900 .
C313 C314 1.516(4) .
C313 H31G 0.9900 .
C313 H31H 0.9900 .
C309 H30C 0.9900 .
C309 H30D 0.9900 .
C316 C315 1.492(4) .
C316 H31I 0.9900 .
C316 H31J 0.9900 .
C308 C307 1.507(4) .
C308 H30E 0.9900 .
C308 H30F 0.9900 .
C302 C301 1.517(4) .
C302 H30G 0.9900 .
C302 H30H 0.9900 .
C314 H31K 0.9900 .
C314 H31L 0.9900 .
C305 C306 1.512(4) .
C305 H30I 0.9900 .
C305 H30J 0.9900 .
C301 H30K 0.9900 .
C301 H30L 0.9900 .
C303 H30M 0.9900 .
C303 H30N 0.9900 .
C317 C318 1.506(4) .
C317 H31M 0.9900 .
C317 H31N 0.9900 .
C318 H31O 0.9900 .
C318 H31P 0.9900 .
C315 H31Q 0.9900 .
C315 H31R 0.9900 .
C307 H30O 0.9900 .
C307 H30P 0.9900 .
C306 H30Q 0.9900 .
C306 H30R 0.9900 .
Cl1 C401 1.730(3) .
Cl2 C402 1.729(3) .
C404 C403 1.379(4) .
C404 C405 1.391(4) .
C404 H404 0.9500 .
C402 C401 1.386(4) .
C402 C403 1.389(4) .
C406 C405 1.380(4) .
C406 C401 1.388(4) .
C406 H406 0.9500 .
C403 H403 0.9500 .
C405 H405 0.9500 .
